data_1008827
loop_
_publ_author_name
'Boyer, L'
'Savariault, J-M'
'Carpena, J'
'Lacout, J-L'

_publ_section_title 'A neodymium-substituted britholite compound'
_journal_coden_ASTM ACSCEE
_journal_name_full 'Acta Crystallographica C (39,1983-)'
_journal_page_first 1057
_journal_page_last 1057
_journal_volume 54
_journal_year 1998
_chemical_compound_source 'exchanged) - synthetic'
_chemical_formula_structural 'Ca9 Nd (P O4)5 (Si O4) F1.5 O0.25'
_chemical_formula_sum 'Ca9 F1.5 Nd O24.25 P5 Si'
_chemical_name_mineral 'Britholite (N'
_chemical_name_systematic
;
Calcium neodymium phosphate(V) silicate fluoride oxide
(9/1/5/1/1.5/0.25)
;
_space_group_IT_number 176
_symmetry_cell_setting hexagonal
_symmetry_Int_Tables_number 176
_symmetry_space_group_name_Hall '-P 6c'
_symmetry_space_group_name_H-M 'P 63/m'
_cell_angle_alpha 90
_cell_angle_beta 90
_cell_angle_gamma 120
_cell_formula_units_Z 1
_cell_length_a 9.3938(8)
_cell_length_b 9.3938(8)
_cell_length_c 6.9013(5)
_cell_volume 527.4
_refine_ls_R_factor_all 0.035
_cod_database_code 1008827

loop_
_symmetry_equiv_pos_as_xyz
x,y,z
-y,x-y,z
y-x,-x,z
-x,-y,1/2+z
y,y-x,1/2+z
x-y,x,1/2+z
-x,-y,-z
y,y-x,-z
x-y,x,-z
x,y,1/2-z
-y,x-y,1/2-z
y-x,-x,1/2-z

loop_
_atom_site_aniso_label
_atom_site_aniso_U_11
_atom_site_aniso_U_12
_atom_site_aniso_U_13
_atom_site_aniso_U_22
_atom_site_aniso_U_23
_atom_site_aniso_U_33
P1 0.0079(2) 0.0044(2) 0. 0.0070(2) 0. 0.0064(2)
Si1 0.0079(2) 0.0044(2) 0. 0.0070(2) 0. 0.0064(2)
Ca1 0.01398(13) 0.00699(6) 0. 0.01398(13) 0. 0.0073(2)
Nd1 0.01398(13) 0.00699(6) 0. 0.01398(13) 0. 0.0073(2)
Ca2 0.01385(13) 0.00603(9) 0. 0.00999(12) 0. 0.00830(13)
Nd2 0.01385(13) 0.00603(9) 0. 0.00999(12) 0. 0.00830(13)
F1 0.011(2) 0.0053(8) 0. 0.011(2) 0. 0.029(18)
O1 0.0177(7) 0.0112(6) 0. 0.0124(6) 0. 0.0129(6)
O2 0.0087(6) 0.0039(5) 0. 0.0108(6) 0. 0.0239(8)
O3 0.0305(7) 0.0149(5) -0.0089(5) 0.0156(5) -0.0053 0.0111(4)
O4 0.017(15) 0.008(7) 0. 0.017(15) 0. 0.02(7)

loop_
_atom_site_label
_atom_site_type_symbol
_atom_site_symmetry_multiplicity
_atom_site_Wyckoff_symbol
_atom_site_fract_x
_atom_site_fract_y
_atom_site_fract_z
_atom_site_occupancy
_atom_site_attached_hydrogens
_atom_site_calc_flag
P1 P5+ 6 h 0.39748(7) 0.36879(7) 0.25 0.8333 0 d
Si1 Si4+ 6 h 0.39748(7) 0.36879(7) 0.25 0.1667 0 d
Ca1 Ca2+ 4 f 0.3333 0.6667 0.00051(7) 0.96 0 d
Nd1 Nd3+ 4 f 0.3333 0.6667 0.00051(7) 0.04 0 d
Ca2 Ca2+ 6 h 0.23845(4) 0.99067(4) 0.25 0.86 0 d
Nd2 Nd3+ 6 h 0.23845(4) 0.99067(4) 0.25 0.14 0 d
F1 F1- 2 a 0. 0. 0.25 0.77 0 d
O1 O2- 4 e 0. 0. 0.298(4) 0.07 0 d
O2 O2- 6 h 0.3249(2) 0.4845(2) 0.25 1. 0 d
O3 O2- 6 h 0.5878(2) 0.4667(2) 0.25 1. 0 d
O4 O2- 12 i 0.3413(2) 0.2561(2) 0.0701(2) 1. 0 d

loop_
_atom_type_symbol
_atom_type_oxidation_number
P5+ 5.000
Si4+ 4.000
Ca2+ 2.000
Nd3+ 3.000
F1- -1.000
O2- -2.000
